data_7158287
loop_
_publ_author_name
'Yan, Juzhang'
'Zheng, Xiurong'
'Zheng, Yangqing'
'Zhan, Ruoting'
'Huang, Huicai'

_publ_section_title
;
 Asymmetric Michael reaction of 3-homoacyl coumarins with chromone-fused
 dienes toward enantioenriched coumarin chromone skeletons.
;
_journal_issue 37
_journal_name_full 'Organic &amp; biomolecular chemistry'
_journal_page_first 8102
_journal_page_last 8107
_journal_paper_doi 10.1039/d1ob01200b
_journal_volume 19
_journal_year 2021
_chemical_formula_moiety 'C35 H23 Br O6'
_chemical_formula_sum 'C35 H23 Br O6'
_chemical_formula_weight 619.44
_space_group_crystal_system monoclinic
_space_group_IT_number 4
_space_group_name_Hall 'P 2yb'
_space_group_name_H-M_alt 'P 1 21 1'
_atom_sites_solution_hydrogens geom
_audit_creation_date 2021-01-11
_audit_creation_method
;
Olex2 1.2
(compiled 2018.05.29 svn.r3508 for OlexSys, GUI svn.r5506)
;
_audit_update_record
;
2021-04-01 deposited with the CCDC.	2021-06-20 downloaded from the CCDC.
;
_cell_angle_alpha 90
_cell_angle_beta 90
_cell_angle_gamma 90
_cell_formula_units_Z 4
_cell_length_a 6.59045(5)
_cell_length_b 19.69096(12)
_cell_length_c 23.49012(17)
_cell_measurement_reflns_used 33520
_cell_measurement_temperature 100.00(10)
_cell_measurement_theta_max 76.3730
_cell_measurement_theta_min 2.9190
_cell_volume 3048.37(4)
_computing_cell_refinement 'CrysAlisPro 1.171.40.84a (Rigaku OD, 2020)'
_computing_data_collection 'CrysAlisPro 1.171.40.84a (Rigaku OD, 2020)'
_computing_data_reduction 'CrysAlisPro 1.171.40.84a (Rigaku OD, 2020)'
_computing_molecular_graphics 'Olex2 (Dolomanov et al., 2009)'
_computing_publication_material 'Olex2 (Dolomanov et al., 2009)'
_computing_structure_refinement 'ShelXL (Sheldrick, 2015)'
_diffrn_ambient_environment N~2~
_diffrn_ambient_temperature 100.00(10)
_diffrn_detector 'Hybrid Pixel Array Detector'
_diffrn_detector_area_resol_mean 10.0000
_diffrn_detector_type HyPix
_diffrn_measured_fraction_theta_full 0.998
_diffrn_measured_fraction_theta_max 0.962
_diffrn_measurement_details
;
List of Runs (angles in degrees, time in seconds):

  # Type    Start    End  Width  t~exp~   \w     \q     \k     \f   Frames
#--------------------------------------------------------------------------
  1  \w     83.00 145.00   0.50    0.20    --  106.06  77.00  30.00  124
  2  \w    150.00 176.00   0.50    0.20    --  106.06  77.00  30.00   52
  3  \w    111.00 178.00   0.50    0.20    --  106.06  45.00-180.00  134
  4  \w     31.00 105.00   0.50    0.05    --   45.87  77.00-120.00  148
  5  \w    -28.00  12.00   0.50    0.05    --   45.87 -19.00 -90.00   80
  6  \w     80.00 108.00   0.50    0.20    --  106.06 -77.00 -90.00   56
  7  \w     37.00  99.00   0.50    0.20    --  106.06 -77.00-120.00  124
  8  \w     44.00  73.00   0.50    0.20    --  106.06 -61.00 -90.00   58
  9  \w     45.00  70.00   0.50    0.20    --  106.06 -77.00 -90.00   50
 10  \w     33.00  72.00   0.50    0.20    --  106.06 -61.00  30.00   78
 11  \w     81.00 108.00   0.50    0.20    --  106.06 -77.00  60.00   54
 12  \w     33.00  73.00   0.50    0.20    --  106.06 -61.00 120.00   80
 13  \w     33.00  72.00   0.50    0.20    --  106.06 -61.00  60.00   78
 14  \w    -26.00  29.00   0.50    0.05    --   45.87 -19.00 -60.00  110
 15  \w     33.00  67.00   0.50    0.20    --  106.06 -94.00-120.00   68
 16  \w     44.00 119.00   0.50    0.20    --  106.06-135.00-100.00  150
 17  \w     45.00  99.00   0.50    0.05    --   45.87-135.00-100.00  108
 18  \w     92.00 117.00   0.50    0.20    --  106.06-133.00  78.00   50
 19  \w     38.00  86.00   0.50    0.20    --  106.06-133.00  78.00   96
 20  \w     56.00  83.00   0.50    0.20    --  106.06 -94.00 150.00   54
 21  \w     49.00  76.00   0.50    0.05    --   45.87-133.00  78.00   54
 22  \w     81.00 106.00   0.50    0.20    --  106.06 -94.00-150.00   50
 23  \w    -24.00  30.00   0.50    0.05    --  -45.87  19.00 -30.00  108
 24  \w    -25.00  15.00   0.50    0.05    --  -45.87  19.00 -60.00   80
 25  \w    -80.00 -54.00   0.50    0.05    --  -45.87 135.00 -34.00   52
 26  \w    -98.00 -25.00   0.50    0.05    --  -45.87 133.00 146.00  146
 27  \w   -110.00 -30.00   0.50    0.20    -- -102.00 133.00 146.00  160
 28  \w   -104.00 -31.00   0.50    0.20    -- -102.00  77.00 150.00  146
 29  \w   -108.00 -65.00   0.50    0.20    -- -102.00 135.00 -34.00   86
 30  \w    -62.00 -29.00   0.50    0.20    -- -102.00 135.00 -34.00   66
 31  \w     72.00 111.00   0.50    0.05    --   45.87 135.00 -34.00   78
 32  \w     89.00 119.00   0.50    0.05    --   45.87 133.00 146.00   60
 33  \w    101.00 126.00   0.50    0.20    --  106.06 133.00 146.00   50
 34  \w    101.00 126.00   0.50    0.20    --  106.06 135.00 -34.00   50
 35  \w   -106.00 -81.00   0.50    0.05    --  -45.87-125.00-150.00   50
 36  \w   -118.00 -73.00   0.50    0.05    --  -45.87-135.00-100.00   90
 37  \w   -171.00 -84.00   0.50    0.20    -- -102.00 -94.00-150.00  174
 38  \w   -122.00 -97.00   0.50    0.20    -- -102.00-135.00-100.00   50
 39  \w   -117.00 -92.00   0.50    0.05    --  -45.87-133.00  78.00   50
 40  \w   -146.00-121.00   0.50    0.20    -- -102.00-133.00  78.00   50
 41  \w   -147.00 -84.00   0.50    0.20    -- -102.00 -94.00  30.00  126
 42  \w   -175.00-113.00   0.50    0.20    -- -102.00 -77.00   0.00  124
 43  \w   -172.00-146.00   0.50    0.20    -- -102.00 -45.00  90.00   52
 44  \w   -171.00-126.00   0.50    0.20    -- -102.00 -15.00 120.00   90
 45  \w   -121.00 -87.00   0.50    0.20    -- -102.00 -45.00  90.00   68
 46  \w   -166.00 -91.00   0.50    0.20    -- -102.00 -15.00 -90.00  150
;
_diffrn_measurement_device 'four-circle diffractometer'
_diffrn_measurement_device_type 'XtaLAB Synergy R, DW system, HyPix'
_diffrn_measurement_method '\w scans'
_diffrn_orient_matrix_type 'CrysAlisPro convention (1999,Acta A55,543-557)'
_diffrn_orient_matrix_UB_11 0.0017040000
_diffrn_orient_matrix_UB_12 0.0723190000
_diffrn_orient_matrix_UB_13 -0.0249537000
_diffrn_orient_matrix_UB_21 0.0031174000
_diffrn_orient_matrix_UB_22 0.0298075000
_diffrn_orient_matrix_UB_23 0.0606376000
_diffrn_orient_matrix_UB_31 0.2337958000
_diffrn_orient_matrix_UB_32 -0.0009176000
_diffrn_orient_matrix_UB_33 -0.0005734000
_diffrn_radiation_monochromator mirror
_diffrn_radiation_probe x-ray
_diffrn_radiation_type CuK\a
_diffrn_radiation_wavelength 1.54184
_diffrn_reflns_av_R_equivalents 0.0361
_diffrn_reflns_av_unetI/netI 0.0337
_diffrn_reflns_Laue_measured_fraction_full 0.998
_diffrn_reflns_Laue_measured_fraction_max 0.962
_diffrn_reflns_limit_h_max 8
_diffrn_reflns_limit_h_min -6
_diffrn_reflns_limit_k_max 24
_diffrn_reflns_limit_k_min -24
_diffrn_reflns_limit_l_max 29
_diffrn_reflns_limit_l_min -29
_diffrn_reflns_number 41075
_diffrn_reflns_point_group_measured_fraction_full 0.981
_diffrn_reflns_point_group_measured_fraction_max 0.925
_diffrn_reflns_theta_full 67.684
_diffrn_reflns_theta_max 76.776
_diffrn_reflns_theta_min 3.763
_diffrn_source 'Rotating-anode X-ray tube'
_diffrn_source_type 'Rigaku (Cu) X-ray Source'
_exptl_absorpt_coefficient_mu 2.203
_exptl_absorpt_correction_T_max 1.00000
_exptl_absorpt_correction_T_min 0.72029
_exptl_absorpt_correction_type multi-scan
_exptl_absorpt_process_details
;
CrysAlisPro 1.171.40.84a (Rigaku Oxford Diffraction, 2020)
Empirical absorption correction using spherical harmonics,
implemented in SCALE3 ABSPACK scaling algorithm.
;
_exptl_crystal_colour colourless
_exptl_crystal_colour_primary colourless
_exptl_crystal_density_diffrn 1.350
_exptl_crystal_description block
_exptl_crystal_F_000 1264
_exptl_crystal_size_max 0.04
_exptl_crystal_size_mid 0.03
_exptl_crystal_size_min 0.02
_refine_diff_density_max 1.499
_refine_diff_density_min -0.425
_refine_diff_density_rms 0.097
_refine_ls_abs_structure_details
;
 Flack x determined using 5030 quotients [(I+)-(I-)]/[(I+)+(I-)]
 (Parsons, Flack and Wagner, Acta Cryst. B69 (2013) 249-259).
;
_refine_ls_abs_structure_Flack -0.023(6)
_refine_ls_extinction_coef 0.00045(13)
_refine_ls_extinction_expression Fc^*^=kFc[1+0.001xFc^2^\l^3^/sin(2\q)]^-1/4^
_refine_ls_extinction_method 'SHELXL-2018/1 (Sheldrick 2018)'
_refine_ls_goodness_of_fit_ref 1.045
_refine_ls_hydrogen_treatment constr
_refine_ls_matrix_type full
_refine_ls_number_parameters 758
_refine_ls_number_reflns 11891
_refine_ls_number_restraints 1
_refine_ls_restrained_S_all 1.045
_refine_ls_R_factor_all 0.0467
_refine_ls_R_factor_gt 0.0453
_refine_ls_shift/su_max 0.001
_refine_ls_shift/su_mean 0.000
_refine_ls_structure_factor_coef Fsqd
_refine_ls_weighting_details 'w=1/[\s^2^(Fo^2^)+(0.0800P)^2^+2.5132P] where P=(Fo^2^+2Fc^2^)/3'
_refine_ls_weighting_scheme calc
_refine_ls_wR_factor_gt 0.1279
_refine_ls_wR_factor_ref 0.1293
_reflns_Friedel_coverage 0.866
_reflns_Friedel_fraction_full 0.962
_reflns_Friedel_fraction_max 0.886
_reflns_number_gt 11475
_reflns_number_total 11891
_reflns_threshold_expression 'I > 2\s(I)'
_cod_data_source_file d1ob01200b2.cif
_cod_data_source_block jz05_2
_cod_depositor_comments 'Adding full bibliography for 7158287.cif.'
_cod_original_cell_volume 3048.36(4)
_cod_database_code 7158287
_shelx_shelxl_version_number 2018/1
_chemical_oxdiff_formula 'C O H Br'
_shelx_space_group_comment
;
The symmetry employed for this shelxl refinement is uniquely defined
by the following loop, which should always be used as a source of
symmetry information in preference to the above space-group names.
They are only intended as comments.
;
_shelx_estimated_absorpt_t_max 0.957
_shelx_estimated_absorpt_t_min 0.917
_diffrn_oxdiff_digest_frames
;
013205c634a3c1d56c992218784f66e428000960ae6
;
_reflns_odcompleteness_completeness 99.98
_reflns_odcompleteness_iscentric 1
_reflns_odcompleteness_theta 66.97
_olex2_refinement_description
;
1. Fixed Uiso
 At 1.2 times of:
  All C(H) groups, All C(H,H) groups
2.a Ternary CH refined with riding coordinates:
 C13(H13), C10(H10), C48(H48), C45(H45)
2.b Secondary CH2 refined with riding coordinates:
 C11(H11A,H11B), C46(H46A,H46B)
2.c Aromatic/amide H refined with riding coordinates:
 C54(H54), C35(H35), C52(H52), C70(H70), C8(H8), C60(H60), C31(H31), C5(H5),
 C55(H55), C36(H36), C34(H34), C40(H40), C43(H43), C27(H27), C41(H41), C21(H21),
  C25(H25), C33(H33), C57(H57), C69(H69), C1(H1), C6(H6), C28(H28), C29(H29),
 C32(H32), C26(H26), C64(H64), C16(H16), C56(H56), C66(H66), C63(H63), C19(H19),
  C61(H61), C67(H67), C17(H17), C68(H68), C18(H18), C62(H62)
;
_olex2_submission_special_instructions 'No special instructions were received'
_oxdiff_exptl_absorpt_empirical_details
;
Empirical correction (ABSPACK) includes:
- Absorption correction using spherical harmonics
- Frame scaling
;
_oxdiff_exptl_absorpt_empirical_full_max 1.583
_oxdiff_exptl_absorpt_empirical_full_min 0.652

loop_
_space_group_symop_operation_xyz
'x, y, z'
'-x, y+1/2, -z'

loop_
_atom_site_label
_atom_site_type_symbol
_atom_site_fract_x
_atom_site_fract_y
_atom_site_fract_z
_atom_site_U_iso_or_equiv
_atom_site_adp_type
_atom_site_occupancy
_atom_site_site_symmetry_order
_atom_site_calc_flag
_atom_site_refinement_flags_posn
_atom_site_refinement_flags_adp
_atom_site_refinement_flags_occupancy
_atom_site_disorder_assembly
_atom_site_disorder_group
Br1 Br -0.25748(7) 0.53611(2) 0.37936(2) 0.03011(15) Uani 1 1 d . . . . .
Br2 Br 0.24051(9) 0.26925(3) 0.88517(3) 0.04174(19) Uani 1 1 d . . . . .
O1 O -0.0039(5) 0.77053(17) 0.44550(15) 0.0259(7) Uani 1 1 d . . . . .
O2 O -0.5679(5) 0.85534(17) 0.45970(15) 0.0251(7) Uani 1 1 d . . . . .
O7 O 0.4880(5) 0.50150(17) 0.95543(15) 0.0263(7) Uani 1 1 d . . . . .
O11 O 0.3790(5) 0.7156(2) 0.82408(14) 0.0281(7) Uani 1 1 d . . . . .
O3 O 0.0299(5) 0.88618(19) 0.59207(15) 0.0304(8) Uani 1 1 d . . . . .
O12 O 0.5129(5) 0.7405(2) 0.90768(15) 0.0320(8) Uani 1 1 d . . . . .
O8 O -0.0763(5) 0.58649(17) 0.96953(15) 0.0261(7) Uani 1 1 d . . . . .
O6 O 0.0270(5) 1.0103(2) 0.41291(17) 0.0386(9) Uani 1 1 d . . . . .
O9 O 0.5330(5) 0.6230(2) 1.09299(15) 0.0310(8) Uani 1 1 d . . . . .
O4 O -0.1770(6) 1.06560(19) 0.53365(17) 0.0341(8) Uani 1 1 d . . . . .
O5 O -0.1047(6) 1.0072(2) 0.32748(16) 0.0344(8) Uani 1 1 d . . . . .
O10 O 0.3279(6) 0.8020(2) 1.02675(16) 0.0328(8) Uani 1 1 d . . . . .
C4 C -0.3642(6) 0.7623(2) 0.42998(18) 0.0191(8) Uani 1 1 d . . . . .
C3 C -0.3950(7) 0.8303(2) 0.45495(19) 0.0207(9) Uani 1 1 d . . . . .
C54 C -0.1313(8) 0.6660(3) 0.7778(2) 0.0314(11) Uani 1 1 d . . . . .
H54 H -0.259304 0.657226 0.792729 0.038 Uiso 1 1 calc R . . . .
C39 C 0.1265(7) 0.4935(2) 0.94053(18) 0.0202(8) Uani 1 1 d . . . . .
C44 C 0.3196(7) 0.4651(2) 0.93887(19) 0.0213(9) Uani 1 1 d . . . . .
C9 C -0.1704(6) 0.7342(2) 0.42841(18) 0.0204(8) Uani 1 1 d . . . . .
C35 C -0.5998(8) 1.1146(3) 0.4507(2) 0.0257(9) Uani 1 1 d . . . . .
H35 H -0.675960 1.075391 0.456105 0.031 Uiso 1 1 calc R . . . .
C37 C 0.2808(6) 0.5974(2) 0.97992(19) 0.0209(9) Uani 1 1 d . . . . .
C52 C 0.0065(7) 0.6921(2) 0.87465(19) 0.0211(9) Uani 1 1 d . . . . .
H52 H -0.119689 0.684289 0.891129 0.025 Uiso 1 1 calc R . . . .
C70 C -0.0892(8) 0.8490(3) 0.9396(2) 0.0271(10) Uani 1 1 d . . . . .
H70 H -0.169756 0.810821 0.945353 0.033 Uiso 1 1 calc R . . . .
C13 C -0.3478(6) 0.9866(2) 0.47230(18) 0.0192(8) Uani 1 1 d . . . . .
H13 H -0.490948 0.977752 0.480831 0.023 Uiso 1 1 calc R . . . .
C30 C -0.3987(7) 1.1166(2) 0.46775(19) 0.0229(9) Uani 1 1 d . . . . .
C8 C -0.1336(7) 0.6681(2) 0.41187(19) 0.0232(9) Uani 1 1 d . . . . .
H8 H -0.003153 0.650147 0.412081 0.028 Uiso 1 1 calc R . . . .
C38 C 0.0958(7) 0.5611(2) 0.96360(19) 0.0210(9) Uani 1 1 d . . . . .
C65 C 0.1116(7) 0.8499(2) 0.95756(19) 0.0248(9) Uani 1 1 d . . . . .
C2 C -0.2124(7) 0.8648(2) 0.47368(18) 0.0206(8) Uani 1 1 d . . . . .
C10 C -0.2209(7) 0.9324(2) 0.50368(19) 0.0214(9) Uani 1 1 d . . . . .
H10 H -0.081743 0.949547 0.506796 0.026 Uiso 1 1 calc R . . . .
C60 C 0.4267(9) 0.5725(3) 1.1992(2) 0.0388(12) Uani 1 1 d . . . . .
H60 H 0.555552 0.562890 1.185189 0.047 Uiso 1 1 calc R . . . .
C51 C 0.1632(7) 0.7100(2) 0.90823(19) 0.0205(8) Uani 1 1 d . . . . .
C31 C -0.2859(8) 1.1761(3) 0.4598(2) 0.0294(10) Uani 1 1 d . . . . .
H31 H -0.151924 1.178038 0.472146 0.035 Uiso 1 1 calc R . . . .
C5 C -0.5258(7) 0.7223(2) 0.4106(2) 0.0234(9) Uani 1 1 d . . . . .
H5 H -0.656138 0.740347 0.409896 0.028 Uiso 1 1 calc R . . . .
C14 C -0.2973(7) 1.0574(2) 0.49502(19) 0.0210(9) Uani 1 1 d . . . . .
C55 C -0.0988(9) 0.6606(3) 0.7198(2) 0.0397(13) Uani 1 1 d . . . . .
H55 H -0.204405 0.647771 0.695846 0.048 Uiso 1 1 calc R . . . .
C36 C 0.4607(7) 0.5654(2) 0.9742(2) 0.0236(9) Uani 1 1 d . . . . .
H36 H 0.576294 0.589797 0.984172 0.028 Uiso 1 1 calc R . . . .
C48 C 0.1474(7) 0.7193(2) 0.97194(18) 0.0192(8) Uani 1 1 d . . . . .
H48 H 0.004907 0.712923 0.982580 0.023 Uiso 1 1 calc R . . . .
C34 C -0.6878(9) 1.1715(3) 0.4256(2) 0.0347(12) Uani 1 1 d . . . . .
H34 H -0.823780 1.170569 0.415039 0.042 Uiso 1 1 calc R . . . .
C24 C -0.2140(8) 0.8794(2) 0.6652(2) 0.0256(9) Uani 1 1 d . . . . .
C58 C 0.2176(7) 0.6971(3) 0.7904(2) 0.0256(9) Uani 1 1 d . . . . .
C40 C -0.0345(7) 0.4536(3) 0.9197(2) 0.0251(9) Uani 1 1 d . . . . .
H40 H -0.165039 0.471519 0.919167 0.030 Uiso 1 1 calc R . . . .
C7 C -0.2994(7) 0.6296(2) 0.39489(19) 0.0220(9) Uani 1 1 d . . . . .
C53 C 0.0284(7) 0.6847(2) 0.8142(2) 0.0243(9) Uani 1 1 d . . . . .
C43 C 0.3573(7) 0.3998(3) 0.9211(2) 0.0258(9) Uani 1 1 d . . . . .
H43 H 0.488030 0.382025 0.921156 0.031 Uiso 1 1 calc R . . . .
C12 C -0.1471(7) 0.8944(2) 0.6060(2) 0.0239(9) Uani 1 1 d . . . . .
C23 C -0.1236(8) 1.0023(3) 0.3851(2) 0.0282(10) Uani 1 1 d . . . . .
C27 C -0.3200(10) 0.8455(3) 0.7767(2) 0.0385(13) Uani 1 1 d . . . . .
H27 H -0.355076 0.833158 0.813638 0.046 Uiso 1 1 calc R . . . .
C11 C -0.3030(7) 0.9226(2) 0.5642(2) 0.0227(9) Uani 1 1 d . . . . .
H11A H -0.351321 0.965998 0.578331 0.027 Uiso 1 1 calc R . . . .
H11B H -0.418095 0.891950 0.562792 0.027 Uiso 1 1 calc R . . . .
C59 C 0.2884(8) 0.6095(2) 1.1658(2) 0.0256(9) Uani 1 1 d . . . . .
C41 C -0.0021(7) 0.3886(3) 0.9002(2) 0.0286(10) Uani 1 1 d . . . . .
H41 H -0.108427 0.363058 0.885339 0.034 Uiso 1 1 calc R . . . .
C21 C -0.4833(7) 0.9799(3) 0.3719(2) 0.0262(10) Uani 1 1 d . . . . .
H21 H -0.610007 0.968325 0.386383 0.031 Uiso 1 1 calc R . . . .
C49 C 0.2070(7) 0.7914(2) 0.98831(19) 0.0225(9) Uani 1 1 d . . . . .
C22 C -0.3248(7) 0.9867(2) 0.40834(19) 0.0219(9) Uani 1 1 d . . . . .
C25 C -0.0662(9) 0.8654(3) 0.7064(2) 0.0371(12) Uani 1 1 d . . . . .
H25 H 0.070084 0.866452 0.696123 0.045 Uiso 1 1 calc R . . . .
C33 C -0.5731(11) 1.2298(3) 0.4161(2) 0.0414(14) Uani 1 1 d . . . . .
H33 H -0.631144 1.267172 0.398159 0.050 Uiso 1 1 calc R . . . .
C57 C 0.2518(8) 0.6931(3) 0.7320(2) 0.0338(11) Uani 1 1 d . . . . .
H57 H 0.378818 0.702704 0.716759 0.041 Uiso 1 1 calc R . . . .
C69 C -0.1677(10) 0.9066(3) 0.9129(2) 0.0389(13) Uani 1 1 d . . . . .
H69 H -0.303113 0.907307 0.901739 0.047 Uiso 1 1 calc R . . . .
C1 C -0.0315(7) 0.8338(2) 0.4668(2) 0.0240(9) Uani 1 1 d . . . . .
H1 H 0.083743 0.857900 0.477601 0.029 Uiso 1 1 calc R . . . .
C45 C 0.2754(7) 0.6674(2) 1.00642(18) 0.0213(9) Uani 1 1 d . . . . .
H45 H 0.415167 0.684310 1.007506 0.026 Uiso 1 1 calc R . . . .
C50 C 0.3613(7) 0.7232(2) 0.8823(2) 0.0245(9) Uani 1 1 d . . . . .
C20 C -0.4611(8) 0.9901(3) 0.3119(2) 0.0308(10) Uani 1 1 d . . . . .
C6 C -0.4943(7) 0.6562(3) 0.3926(2) 0.0254(9) Uani 1 1 d . . . . .
H6 H -0.601686 0.630049 0.379198 0.030 Uiso 1 1 calc R . . . .
C28 C -0.4708(9) 0.8596(3) 0.7368(2) 0.0395(13) Uani 1 1 d . . . . .
H28 H -0.606767 0.857280 0.747254 0.047 Uiso 1 1 calc R . . . .
C29 C -0.4183(8) 0.8769(3) 0.6813(2) 0.0324(11) Uani 1 1 d . . . . .
H29 H -0.519096 0.886909 0.654919 0.039 Uiso 1 1 calc R . . . .
C32 C -0.3727(11) 1.2321(3) 0.4336(2) 0.0392(13) Uani 1 1 d . . . . .
H32 H -0.296293 1.271214 0.427683 0.047 Uiso 1 1 calc R . . . .
C26 C -0.1174(10) 0.8501(4) 0.7611(2) 0.0426(14) Uani 1 1 d . . . . .
H26 H -0.016340 0.842793 0.788071 0.051 Uiso 1 1 calc R . . . .
C64 C 0.0966(9) 0.6234(3) 1.1876(2) 0.0337(11) Uani 1 1 d . . . . .
H64 H 0.004678 0.648058 1.165867 0.040 Uiso 1 1 calc R . . . .
C46 C 0.2013(7) 0.6620(3) 1.0678(2) 0.0250(9) Uani 1 1 d . . . . .
H46A H 0.167344 0.707101 1.081487 0.030 Uiso 1 1 calc R . . . .
H46B H 0.078603 0.634873 1.068665 0.030 Uiso 1 1 calc R . . . .
C16 C -0.2330(11) 1.0189(3) 0.2346(2) 0.0438(14) Uani 1 1 d . . . . .
H16 H -0.102660 1.028863 0.221897 0.053 Uiso 1 1 calc R . . . .
C47 C 0.3568(7) 0.6306(2) 1.1076(2) 0.0251(9) Uani 1 1 d . . . . .
C56 C 0.0919(9) 0.6744(3) 0.6973(2) 0.0373(12) Uani 1 1 d . . . . .
H56 H 0.112243 0.670997 0.658252 0.045 Uiso 1 1 calc R . . . .
C66 C 0.2320(9) 0.9073(3) 0.9480(2) 0.0338(11) Uani 1 1 d . . . . .
H66 H 0.366142 0.907758 0.960358 0.041 Uiso 1 1 calc R . . . .
C42 C 0.1933(8) 0.3618(2) 0.9032(2) 0.0262(10) Uani 1 1 d . . . . .
C15 C -0.2693(8) 1.0044(3) 0.2910(2) 0.0316(10) Uani 1 1 d . . . . .
C63 C 0.0407(10) 0.6012(3) 1.2410(2) 0.0407(13) Uani 1 1 d . . . . .
H63 H -0.087859 0.611159 1.255096 0.049 Uiso 1 1 calc R . . . .
C19 C -0.6225(10) 0.9890(4) 0.2736(2) 0.0478(17) Uani 1 1 d . . . . .
H19 H -0.752474 0.979185 0.286652 0.057 Uiso 1 1 calc R . . . .
C61 C 0.3710(10) 0.5504(4) 1.2531(3) 0.0461(15) Uani 1 1 d . . . . .
H61 H 0.463119 0.526545 1.275441 0.055 Uiso 1 1 calc R . . . .
C67 C 0.1530(11) 0.9632(3) 0.9205(2) 0.0417(14) Uani 1 1 d . . . . .
H67 H 0.233269 1.001197 0.913730 0.050 Uiso 1 1 calc R . . . .
C17 C -0.3959(12) 1.0184(4) 0.1972(2) 0.0522(17) Uani 1 1 d . . . . .
H17 H -0.375736 1.028598 0.158941 0.063 Uiso 1 1 calc R . . . .
C68 C -0.0480(11) 0.9619(3) 0.9029(2) 0.0451(15) Uani 1 1 d . . . . .
H68 H -0.101999 0.999353 0.884079 0.054 Uiso 1 1 calc R . . . .
C18 C -0.5920(11) 1.0023(5) 0.2171(2) 0.0561(19) Uani 1 1 d . . . . .
H18 H -0.700476 1.000795 0.191789 0.067 Uiso 1 1 calc R . . . .
C62 C 0.1764(11) 0.5641(4) 1.2738(2) 0.0441(14) Uani 1 1 d . . . . .
H62 H 0.137860 0.548283 1.309482 0.053 Uiso 1 1 calc R . . . .

loop_
_atom_site_aniso_label
_atom_site_aniso_U_11
_atom_site_aniso_U_22
_atom_site_aniso_U_33
_atom_site_aniso_U_23
_atom_site_aniso_U_13
_atom_site_aniso_U_12
Br1 0.0276(3) 0.0195(3) 0.0433(3) -0.0036(2) 0.00218(19) 0.00068(19)
Br2 0.0328(4) 0.0258(3) 0.0667(4) -0.0113(3) 0.0021(3) -0.0011(2)
O1 0.0136(15) 0.0227(16) 0.0413(18) -0.0050(14) -0.0020(12) 0.0021(12)
O2 0.0129(15) 0.0230(16) 0.0395(18) -0.0036(14) 0.0037(12) 0.0020(12)
O7 0.0123(15) 0.0225(16) 0.0440(19) -0.0020(14) -0.0001(13) 0.0028(12)
O11 0.0206(17) 0.040(2) 0.0239(16) 0.0010(14) 0.0031(12) -0.0045(14)
O3 0.0230(18) 0.035(2) 0.0331(18) 0.0013(15) -0.0029(14) 0.0040(14)
O12 0.0188(17) 0.045(2) 0.0325(18) 0.0016(15) 0.0003(13) -0.0111(15)
O8 0.0131(16) 0.0260(17) 0.0393(19) 0.0026(14) 0.0055(12) 0.0028(12)
O6 0.0198(18) 0.053(2) 0.043(2) 0.0004(18) 0.0005(15) -0.0119(16)
O9 0.0259(19) 0.038(2) 0.0296(17) 0.0065(15) -0.0031(13) 0.0040(15)
O4 0.0302(19) 0.0262(17) 0.046(2) -0.0048(16) -0.0173(15) 0.0027(15)
O5 0.0294(19) 0.041(2) 0.0328(18) 0.0010(16) 0.0080(14) -0.0077(16)
O10 0.0332(19) 0.0281(18) 0.0370(19) -0.0042(15) -0.0140(15) 0.0009(15)
C4 0.013(2) 0.022(2) 0.0222(19) 0.0025(16) 0.0022(14) 0.0014(16)
C3 0.015(2) 0.022(2) 0.025(2) 0.0026(17) 0.0031(16) 0.0015(16)
C54 0.026(3) 0.041(3) 0.028(2) -0.005(2) -0.0017(19) -0.004(2)
C39 0.015(2) 0.023(2) 0.022(2) 0.0033(17) 0.0024(15) 0.0009(16)
C44 0.014(2) 0.024(2) 0.025(2) 0.0033(17) 0.0001(15) -0.0002(16)
C9 0.015(2) 0.023(2) 0.023(2) 0.0006(17) 0.0006(15) -0.0004(16)
C35 0.029(2) 0.023(2) 0.025(2) -0.0046(18) -0.0045(18) 0.0042(19)
C37 0.012(2) 0.026(2) 0.025(2) 0.0018(17) 0.0025(15) 0.0008(16)
C52 0.017(2) 0.024(2) 0.023(2) -0.0002(17) 0.0017(16) 0.0004(16)
C70 0.028(2) 0.027(2) 0.026(2) -0.0015(18) -0.0015(18) 0.0065(19)
C13 0.013(2) 0.019(2) 0.025(2) -0.0003(16) -0.0020(15) 0.0000(15)
C30 0.027(2) 0.021(2) 0.020(2) -0.0027(17) 0.0020(16) -0.0015(18)
C8 0.019(2) 0.025(2) 0.026(2) 0.0026(18) 0.0015(16) 0.0043(17)
C38 0.015(2) 0.023(2) 0.025(2) 0.0062(17) 0.0019(15) -0.0003(16)
C65 0.029(2) 0.024(2) 0.021(2) -0.0022(17) -0.0007(17) 0.0012(18)
C2 0.015(2) 0.023(2) 0.024(2) 0.0022(17) 0.0005(15) -0.0003(16)
C10 0.018(2) 0.020(2) 0.026(2) -0.0016(17) -0.0013(16) 0.0001(16)
C60 0.036(3) 0.046(3) 0.035(3) 0.006(2) -0.005(2) 0.003(2)
C51 0.017(2) 0.019(2) 0.026(2) -0.0002(17) 0.0004(16) 0.0007(16)
C31 0.036(3) 0.025(2) 0.028(2) -0.0009(19) 0.0064(19) -0.006(2)
C5 0.016(2) 0.025(2) 0.030(2) -0.0023(18) 0.0022(16) 0.0012(17)
C14 0.018(2) 0.020(2) 0.025(2) -0.0031(16) -0.0033(16) 0.0010(16)
C55 0.036(3) 0.047(3) 0.036(3) -0.005(2) -0.006(2) -0.003(2)
C36 0.016(2) 0.022(2) 0.033(2) 0.0023(18) -0.0010(16) 0.0003(17)
C48 0.015(2) 0.020(2) 0.023(2) 0.0010(16) -0.0005(15) 0.0004(15)
C34 0.042(3) 0.034(3) 0.028(2) -0.002(2) -0.006(2) 0.013(2)
C24 0.031(3) 0.018(2) 0.028(2) 0.0009(17) -0.0061(18) -0.0012(18)
C58 0.023(2) 0.027(2) 0.027(2) -0.0009(18) 0.0011(17) -0.0011(18)
C40 0.016(2) 0.027(2) 0.031(2) 0.0016(19) 0.0013(17) -0.0005(18)
C7 0.024(2) 0.018(2) 0.024(2) 0.0004(16) 0.0045(16) -0.0003(17)
C53 0.022(2) 0.026(2) 0.025(2) -0.0032(18) -0.0015(17) 0.0006(18)
C43 0.020(2) 0.024(2) 0.033(2) 0.0006(18) 0.0026(17) 0.0036(18)
C12 0.023(2) 0.017(2) 0.031(2) -0.0029(17) -0.0022(18) -0.0006(16)
C23 0.028(3) 0.028(2) 0.029(2) 0.0023(19) 0.0032(19) -0.004(2)
C27 0.052(4) 0.039(3) 0.024(2) 0.004(2) -0.004(2) -0.010(3)
C11 0.017(2) 0.024(2) 0.028(2) -0.0015(17) 0.0006(16) 0.0041(16)
C59 0.032(3) 0.021(2) 0.025(2) -0.0003(17) -0.0049(18) -0.0023(18)
C41 0.021(2) 0.031(3) 0.034(3) -0.005(2) 0.0027(19) -0.0048(19)
C21 0.017(2) 0.033(3) 0.028(2) -0.0062(19) 0.0004(17) 0.0022(18)
C49 0.017(2) 0.026(2) 0.025(2) -0.0002(17) -0.0013(16) -0.0008(17)
C22 0.020(2) 0.019(2) 0.027(2) -0.0007(17) -0.0015(17) 0.0006(16)
C25 0.033(3) 0.043(3) 0.035(3) 0.003(2) -0.008(2) 0.002(2)
C33 0.073(4) 0.025(3) 0.027(3) 0.005(2) -0.002(2) 0.015(3)
C57 0.034(3) 0.041(3) 0.026(2) -0.003(2) 0.007(2) -0.004(2)
C69 0.046(3) 0.040(3) 0.031(3) -0.005(2) -0.009(2) 0.018(3)
C1 0.019(2) 0.019(2) 0.034(2) -0.0040(18) -0.0006(17) -0.0006(17)
C45 0.017(2) 0.025(2) 0.022(2) 0.0013(17) 0.0007(15) 0.0014(17)
C50 0.022(2) 0.024(2) 0.027(2) 0.0039(17) 0.0021(17) -0.0035(17)
C20 0.029(3) 0.038(3) 0.025(2) -0.006(2) 0.0022(18) 0.003(2)
C6 0.018(2) 0.026(2) 0.032(2) -0.0036(19) 0.0004(17) -0.0024(17)
C28 0.036(3) 0.049(3) 0.034(3) -0.002(2) 0.002(2) -0.008(3)
C29 0.034(3) 0.039(3) 0.025(2) -0.002(2) -0.0026(19) -0.003(2)
C32 0.065(4) 0.021(2) 0.031(3) -0.001(2) 0.010(3) -0.003(2)
C26 0.043(3) 0.051(4) 0.033(3) 0.010(3) -0.010(2) -0.002(3)
C64 0.038(3) 0.031(3) 0.033(3) 0.007(2) 0.002(2) 0.007(2)
C46 0.022(2) 0.028(2) 0.026(2) 0.0055(18) 0.0012(17) 0.0061(18)
C16 0.055(4) 0.045(3) 0.032(3) -0.004(2) 0.009(2) -0.006(3)
C47 0.026(2) 0.022(2) 0.027(2) 0.0020(17) -0.0055(18) 0.0003(18)
C56 0.042(3) 0.048(3) 0.022(2) -0.005(2) 0.003(2) 0.001(2)
C66 0.042(3) 0.028(3) 0.031(3) -0.001(2) 0.000(2) -0.003(2)
C42 0.027(2) 0.021(2) 0.030(2) -0.0014(18) 0.0051(18) -0.0012(18)
C15 0.038(3) 0.029(2) 0.028(2) -0.002(2) 0.0016(19) -0.004(2)
C63 0.042(3) 0.047(3) 0.032(3) 0.006(2) 0.006(2) 0.003(3)
C19 0.037(3) 0.082(5) 0.025(3) -0.011(3) -0.004(2) 0.015(3)
C61 0.046(3) 0.056(4) 0.036(3) 0.018(3) -0.012(2) 0.004(3)
C67 0.070(4) 0.027(3) 0.029(3) 0.004(2) 0.009(3) -0.006(3)
C17 0.076(5) 0.058(4) 0.022(2) -0.005(2) 0.004(3) 0.011(3)
C68 0.076(5) 0.029(3) 0.030(3) 0.005(2) -0.004(3) 0.017(3)
C18 0.055(4) 0.089(6) 0.024(3) -0.009(3) -0.006(2) 0.019(4)
C62 0.059(4) 0.049(3) 0.024(2) 0.009(2) -0.004(2) -0.002(3)

loop_
_atom_type_symbol
_atom_type_description
_atom_type_scat_dispersion_real
_atom_type_scat_dispersion_imag
_atom_type_scat_source
C C 0.0181 0.0091 'International Tables Vol C Tables 4.2.6.8 and 6.1.1.4'
H H 0.0000 0.0000 'International Tables Vol C Tables 4.2.6.8 and 6.1.1.4'
Br Br -0.6763 1.2805 'International Tables Vol C Tables 4.2.6.8 and 6.1.1.4'
O O 0.0492 0.0322 'International Tables Vol C Tables 4.2.6.8 and 6.1.1.4'

loop_
_geom_angle_atom_site_label_1
_geom_angle_atom_site_label_2
_geom_angle_atom_site_label_3
_geom_angle
_geom_angle_site_symmetry_1
_geom_angle_site_symmetry_3
_geom_angle_publ_flag
C1 O1 C9 118.8(4) . . ?
C36 O7 C44 118.2(4) . . ?
C58 O11 C50 122.2(4) . . ?
C23 O5 C15 122.7(4) . . ?
C9 C4 C3 119.8(4) . . ?
C9 C4 C5 117.7(4) . . ?
C5 C4 C3 122.3(4) . . ?
O2 C3 C4 121.3(4) . . ?
O2 C3 C2 123.2(4) . . ?
C2 C3 C4 115.5(4) . . ?
C55 C54 H54 119.9 . . ?
C55 C54 C53 120.2(5) . . ?
C53 C54 H54 119.9 . . ?
C44 C39 C38 120.4(4) . . ?
C44 C39 C40 117.1(4) . . ?
C40 C39 C38 122.4(4) . . ?
O7 C44 C39 121.4(4) . . ?
C43 C44 O7 115.3(4) . . ?
C43 C44 C39 123.4(4) . . ?
O1 C9 C4 121.3(4) . . ?
O1 C9 C8 115.7(4) . . ?
C8 C9 C4 122.9(4) . . ?
C30 C35 H35 120.1 . . ?
C30 C35 C34 119.9(5) . . ?
C34 C35 H35 120.1 . . ?
C38 C37 C45 122.2(4) . . ?
C36 C37 C38 118.6(4) . . ?
C36 C37 C45 119.1(4) . . ?
C51 C52 H52 119.0 . . ?
C51 C52 C53 122.0(4) . . ?
C53 C52 H52 119.0 . . ?
C65 C70 H70 120.7 . . ?
C65 C70 C69 118.7(5) . . ?
C69 C70 H70 120.7 . . ?
C10 C13 H13 107.5 . . ?
C14 C13 H13 107.5 . . ?
C14 C13 C10 110.2(3) . . ?
C22 C13 H13 107.5 . . ?
C22 C13 C10 114.9(4) . . ?
C22 C13 C14 108.9(4) . . ?
C35 C30 C31 119.6(5) . . ?
C35 C30 C14 122.1(4) . . ?
C31 C30 C14 118.3(4) . . ?
C9 C8 H8 121.4 . . ?
C9 C8 C7 117.3(4) . . ?
C7 C8 H8 121.4 . . ?
O8 C38 C39 122.4(4) . . ?
O8 C38 C37 122.1(4) . . ?
C39 C38 C37 115.5(4) . . ?
C70 C65 C49 122.5(4) . . ?
C70 C65 C66 120.1(5) . . ?
C66 C65 C49 117.4(4) . . ?
C3 C2 C10 121.6(4) . . ?
C1 C2 C3 119.1(4) . . ?
C1 C2 C10 119.2(4) . . ?
C13 C10 H10 107.7 . . ?
C2 C10 C13 114.1(4) . . ?
C2 C10 H10 107.7 . . ?
C2 C10 C11 109.6(4) . . ?
C11 C10 C13 109.8(4) . . ?
C11 C10 H10 107.7 . . ?
C59 C60 H60 120.0 . . ?
C61 C60 H60 120.0 . . ?
C61 C60 C59 120.0(6) . . ?
C52 C51 C48 124.0(4) . . ?
C52 C51 C50 119.1(4) . . ?
C50 C51 C48 116.9(4) . . ?
C30 C31 H31 119.8 . . ?
C32 C31 C30 120.4(5) . . ?
C32 C31 H31 119.8 . . ?
C4 C5 H5 119.5 . . ?
C6 C5 C4 120.9(4) . . ?
C6 C5 H5 119.5 . . ?
O4 C14 C13 121.5(4) . . ?
O4 C14 C30 120.7(4) . . ?
C30 C14 C13 117.8(4) . . ?
C54 C55 H55 120.0 . . ?
C54 C55 C56 119.9(5) . . ?
C56 C55 H55 120.0 . . ?
O7 C36 C37 125.9(4) . . ?
O7 C36 H36 117.1 . . ?
C37 C36 H36 117.1 . . ?
C51 C48 H48 107.6 . . ?
C51 C48 C49 110.2(4) . . ?
C51 C48 C45 113.5(4) . . ?
C49 C48 H48 107.6 . . ?
C49 C48 C45 110.0(4) . . ?
C45 C48 H48 107.6 . . ?
C35 C34 H34 119.8 . . ?
C33 C34 C35 120.3(5) . . ?
C33 C34 H34 119.8 . . ?
C25 C24 C12 118.6(5) . . ?
C25 C24 C29 118.4(5) . . ?
C29 C24 C12 123.0(4) . . ?
O11 C58 C53 120.6(4) . . ?
O11 C58 C57 117.2(4) . . ?
C53 C58 C57 122.1(5) . . ?
C39 C40 H40 119.4 . . ?
C41 C40 C39 121.2(4) . . ?
C41 C40 H40 119.4 . . ?
C8 C7 Br1 118.1(3) . . ?
C6 C7 Br1 119.5(4) . . ?
C6 C7 C8 122.2(4) . . ?
C54 C53 C52 123.6(4) . . ?
C58 C53 C54 118.3(4) . . ?
C58 C53 C52 118.1(4) . . ?
C44 C43 H43 121.4 . . ?
C44 C43 C42 117.3(4) . . ?
C42 C43 H43 121.4 . . ?
O3 C12 C24 120.4(4) . . ?
O3 C12 C11 121.3(4) . . ?
C24 C12 C11 118.3(4) . . ?
O6 C23 O5 117.1(4) . . ?
O6 C23 C22 125.1(4) . . ?
O5 C23 C22 117.8(4) . . ?
C28 C27 H27 120.1 . . ?
C26 C27 H27 120.1 . . ?
C26 C27 C28 119.7(5) . . ?
C10 C11 H11A 108.8 . . ?
C10 C11 H11B 108.8 . . ?
C12 C11 C10 113.8(4) . . ?
C12 C11 H11A 108.8 . . ?
C12 C11 H11B 108.8 . . ?
H11A C11 H11B 107.7 . . ?
C60 C59 C47 117.3(5) . . ?
C64 C59 C60 119.0(5) . . ?
C64 C59 C47 123.7(4) . . ?
C40 C41 H41 120.7 . . ?
C40 C41 C42 118.6(4) . . ?
C42 C41 H41 120.7 . . ?
C22 C21 H21 119.0 . . ?
C22 C21 C20 121.9(4) . . ?
C20 C21 H21 119.0 . . ?
O10 C49 C65 119.9(4) . . ?
O10 C49 C48 120.9(4) . . ?
C65 C49 C48 119.1(4) . . ?
C23 C22 C13 117.5(4) . . ?
C21 C22 C13 123.3(4) . . ?
C21 C22 C23 118.9(4) . . ?
C24 C25 H25 119.2 . . ?
C26 C25 C24 121.5(6) . . ?
C26 C25 H25 119.2 . . ?
C34 C33 H33 120.1 . . ?
C32 C33 C34 119.9(5) . . ?
C32 C33 H33 120.1 . . ?
C58 C57 H57 120.9 . . ?
C56 C57 C58 118.2(5) . . ?
C56 C57 H57 120.9 . . ?
C70 C69 H69 119.6 . . ?
C68 C69 C70 120.8(6) . . ?
C68 C69 H69 119.6 . . ?
O1 C1 H1 117.4 . . ?
C2 C1 O1 125.3(4) . . ?
C2 C1 H1 117.4 . . ?
C37 C45 C48 113.5(4) . . ?
C37 C45 H45 107.4 . . ?
C37 C45 C46 109.5(4) . . ?
C48 C45 H45 107.4 . . ?
C46 C45 C48 111.3(4) . . ?
C46 C45 H45 107.4 . . ?
O11 C50 C51 118.0(4) . . ?
O12 C50 O11 116.6(4) . . ?
O12 C50 C51 125.4(4) . . ?
C15 C20 C21 118.1(5) . . ?
C15 C20 C19 118.1(5) . . ?
C19 C20 C21 123.8(5) . . ?
C5 C6 C7 118.8(4) . . ?
C5 C6 H6 120.6 . . ?
C7 C6 H6 120.6 . . ?
C27 C28 H28 120.0 . . ?
C29 C28 C27 120.1(6) . . ?
C29 C28 H28 120.0 . . ?
C24 C29 H29 120.0 . . ?
C28 C29 C24 120.1(5) . . ?
C28 C29 H29 120.0 . . ?
C31 C32 H32 120.0 . . ?
C33 C32 C31 119.9(5) . . ?
C33 C32 H32 120.0 . . ?
C27 C26 H26 119.9 . . ?
C25 C26 C27 120.1(5) . . ?
C25 C26 H26 119.9 . . ?
C59 C64 H64 119.4 . . ?
C63 C64 C59 121.1(5) . . ?
C63 C64 H64 119.4 . . ?
C45 C46 H46A 108.9 . . ?
C45 C46 H46B 108.9 . . ?
H46A C46 H46B 107.8 . . ?
C47 C46 C45 113.2(4) . . ?
C47 C46 H46A 108.9 . . ?
C47 C46 H46B 108.9 . . ?
C15 C16 H16 120.9 . . ?
C15 C16 C17 118.3(6) . . ?
C17 C16 H16 120.9 . . ?
O9 C47 C59 120.6(4) . . ?
O9 C47 C46 121.2(4) . . ?
C59 C47 C46 118.2(4) . . ?
C55 C56 H56 119.4 . . ?
C57 C56 C55 121.2(5) . . ?
C57 C56 H56 119.4 . . ?
C65 C66 H66 119.8 . . ?
C67 C66 C65 120.4(6) . . ?
C67 C66 H66 119.8 . . ?
C43 C42 Br2 117.5(4) . . ?
C43 C42 C41 122.2(5) . . ?
C41 C42 Br2 120.3(4) . . ?
O5 C15 C20 120.3(4) . . ?
C16 C15 O5 116.9(5) . . ?
C16 C15 C20 122.8(5) . . ?
C64 C63 H63 120.0 . . ?
C64 C63 C62 119.9(6) . . ?
C62 C63 H63 120.0 . . ?
C20 C19 H19 119.6 . . ?
C18 C19 C20 120.8(6) . . ?
C18 C19 H19 119.6 . . ?
C60 C61 H61 120.0 . . ?
C60 C61 C62 120.0(5) . . ?
C62 C61 H61 120.0 . . ?
C66 C67 H67 120.5 . . ?
C66 C67 C68 119.1(6) . . ?
C68 C67 H67 120.5 . . ?
C16 C17 H17 120.0 . . ?
C16 C17 C18 120.1(5) . . ?
C18 C17 H17 120.0 . . ?
C69 C68 C67 121.0(5) . . ?
C69 C68 H68 119.5 . . ?
C67 C68 H68 119.5 . . ?
C19 C18 C17 119.9(6) . . ?
C19 C18 H18 120.0 . . ?
C17 C18 H18 120.0 . . ?
C63 C62 C61 120.0(5) . . ?
C63 C62 H62 120.0 . . ?
C61 C62 H62 120.0 . . ?

loop_
_geom_bond_atom_site_label_1
_geom_bond_atom_site_label_2
_geom_bond_distance
_geom_bond_site_symmetry_2
_geom_bond_publ_flag
Br1 C7 1.897(5) . ?
Br2 C42 1.896(5) . ?
O1 C9 1.370(5) . ?
O1 C1 1.356(6) . ?
O2 C3 1.246(6) . ?
O7 C44 1.377(6) . ?
O7 C36 1.346(6) . ?
O11 C58 1.375(6) . ?
O11 C50 1.380(6) . ?
O3 C12 1.223(6) . ?
O12 C50 1.213(6) . ?
O8 C38 1.248(6) . ?
O6 C23 1.199(6) . ?
O9 C47 1.221(6) . ?
O4 C14 1.216(6) . ?
O5 C23 1.363(6) . ?
O5 C15 1.383(7) . ?
O10 C49 1.222(6) . ?
C4 C3 1.477(6) . ?
C4 C9 1.392(6) . ?
C4 C5 1.401(6) . ?
C3 C2 1.450(6) . ?
C54 H54 0.9300 . ?
C54 C55 1.383(8) . ?
C54 C53 1.405(7) . ?
C39 C44 1.391(6) . ?
C39 C38 1.451(6) . ?
C39 C40 1.407(7) . ?
C44 C43 1.373(7) . ?
C9 C8 1.379(7) . ?
C35 H35 0.9300 . ?
C35 C30 1.385(7) . ?
C35 C34 1.393(7) . ?
C37 C38 1.464(6) . ?
C37 C36 1.349(6) . ?
C37 C45 1.512(6) . ?
C52 H52 0.9300 . ?
C52 C51 1.347(6) . ?
C52 C53 1.436(6) . ?
C70 H70 0.9300 . ?
C70 C65 1.389(7) . ?
C70 C69 1.396(7) . ?
C13 H13 0.9800 . ?
C13 C10 1.544(6) . ?
C13 C14 1.530(6) . ?
C13 C22 1.510(6) . ?
C30 C31 1.399(7) . ?
C30 C14 1.489(7) . ?
C8 H8 0.9300 . ?
C8 C7 1.388(7) . ?
C65 C49 1.497(7) . ?
C65 C66 1.399(7) . ?
C2 C10 1.508(6) . ?
C2 C1 1.348(7) . ?
C10 H10 0.9800 . ?
C10 C11 1.534(6) . ?
C60 H60 0.9300 . ?
C60 C59 1.406(7) . ?
C60 C61 1.389(8) . ?
C51 C48 1.511(6) . ?
C51 C50 1.464(6) . ?
C31 H31 0.9300 . ?
C31 C32 1.388(8) . ?
C5 H5 0.9300 . ?
C5 C6 1.384(7) . ?
C55 H55 0.9300 . ?
C55 C56 1.390(8) . ?
C36 H36 0.9300 . ?
C48 H48 0.9800 . ?
C48 C49 1.522(7) . ?
C48 C45 1.554(6) . ?
C34 H34 0.9300 . ?
C34 C33 1.392(9) . ?
C24 C12 1.489(7) . ?
C24 C25 1.400(7) . ?
C24 C29 1.400(8) . ?
C58 C53 1.388(7) . ?
C58 C57 1.392(7) . ?
C40 H40 0.9300 . ?
C40 C41 1.377(7) . ?
C7 C6 1.388(7) . ?
C43 H43 0.9300 . ?
C43 C42 1.381(7) . ?
C12 C11 1.525(6) . ?
C23 C22 1.466(7) . ?
C27 H27 0.9300 . ?
C27 C28 1.394(8) . ?
C27 C26 1.388(9) . ?
C11 H11A 0.9700 . ?
C11 H11B 0.9700 . ?
C59 C64 1.392(8) . ?
C59 C47 1.497(7) . ?
C41 H41 0.9300 . ?
C41 C42 1.394(7) . ?
C21 H21 0.9300 . ?
C21 C22 1.357(6) . ?
C21 C20 1.431(7) . ?
C25 H25 0.9300 . ?
C25 C26 1.363(8) . ?
C33 H33 0.9300 . ?
C33 C32 1.383(10) . ?
C57 H57 0.9300 . ?
C57 C56 1.382(8) . ?
C69 H69 0.9300 . ?
C69 C68 1.366(10) . ?
C1 H1 0.9300 . ?
C45 H45 0.9800 . ?
C45 C46 1.526(6) . ?
C20 C15 1.386(8) . ?
C20 C19 1.393(8) . ?
C6 H6 0.9300 . ?
C28 H28 0.9300 . ?
C28 C29 1.390(8) . ?
C29 H29 0.9300 . ?
C32 H32 0.9300 . ?
C26 H26 0.9300 . ?
C64 H64 0.9300 . ?
C64 C63 1.378(8) . ?
C46 H46A 0.9700 . ?
C46 H46B 0.9700 . ?
C46 C47 1.519(6) . ?
C16 H16 0.9300 . ?
C16 C15 1.376(8) . ?
C16 C17 1.388(10) . ?
C56 H56 0.9300 . ?
C66 H66 0.9300 . ?
C66 C67 1.380(8) . ?
C63 H63 0.9300 . ?
C63 C62 1.388(9) . ?
C19 H19 0.9300 . ?
C19 C18 1.369(9) . ?
C61 H61 0.9300 . ?
C61 C62 1.397(10) . ?
C67 H67 0.9300 . ?
C67 C68 1.387(10) . ?
C17 H17 0.9300 . ?
C17 C18 1.410(11) . ?
C68 H68 0.9300 . ?
C18 H18 0.9300 . ?
C62 H62 0.9300 . ?

loop_
_geom_torsion_atom_site_label_1
_geom_torsion_atom_site_label_2
_geom_torsion_atom_site_label_3
_geom_torsion_atom_site_label_4
_geom_torsion
_geom_torsion_site_symmetry_1
_geom_torsion_site_symmetry_2
_geom_torsion_site_symmetry_3
_geom_torsion_site_symmetry_4
_geom_torsion_publ_flag
Br1 C7 C6 C5 172.3(4) . . . . ?
O1 C9 C8 C7 179.3(4) . . . . ?
O2 C3 C2 C10 3.6(7) . . . . ?
O2 C3 C2 C1 -180.0(4) . . . . ?
O7 C44 C43 C42 -179.0(4) . . . . ?
O11 C58 C53 C54 -180.0(5) . . . . ?
O11 C58 C53 C52 0.5(7) . . . . ?
O11 C58 C57 C56 179.8(5) . . . . ?
O3 C12 C11 C10 5.5(6) . . . . ?
O6 C23 C22 C13 5.4(8) . . . . ?
O6 C23 C22 C21 178.9(5) . . . . ?
O5 C23 C22 C13 -175.4(4) . . . . ?
O5 C23 C22 C21 -2.0(7) . . . . ?
C4 C3 C2 C10 -175.7(4) . . . . ?
C4 C3 C2 C1 0.7(6) . . . . ?
C4 C9 C8 C7 1.6(7) . . . . ?
C4 C5 C6 C7 1.1(7) . . . . ?
C3 C4 C9 O1 -5.2(6) . . . . ?
C3 C4 C9 C8 172.3(4) . . . . ?
C3 C4 C5 C6 -173.6(4) . . . . ?
C3 C2 C10 C13 -51.4(6) . . . . ?
C3 C2 C10 C11 72.1(5) . . . . ?
C3 C2 C1 O1 -2.9(7) . . . . ?
C54 C55 C56 C57 0.5(10) . . . . ?
C39 C44 C43 C42 1.2(7) . . . . ?
C39 C40 C41 C42 2.2(7) . . . . ?
C44 O7 C36 C37 1.9(7) . . . . ?
C44 C39 C38 O8 -174.9(4) . . . . ?
C44 C39 C38 C37 4.6(6) . . . . ?
C44 C39 C40 C41 1.9(7) . . . . ?
C44 C43 C42 Br2 -174.5(3) . . . . ?
C44 C43 C42 C41 3.2(7) . . . . ?
C9 O1 C1 C2 1.0(7) . . . . ?
C9 C4 C3 O2 -176.2(4) . . . . ?
C9 C4 C3 C2 3.2(6) . . . . ?
C9 C4 C5 C6 2.3(7) . . . . ?
C9 C8 C7 Br1 -173.7(3) . . . . ?
C9 C8 C7 C6 2.0(7) . . . . ?
C35 C30 C31 C32 -1.8(7) . . . . ?
C35 C30 C14 O4 -141.8(5) . . . . ?
C35 C30 C14 C13 39.0(6) . . . . ?
C35 C34 C33 C32 -2.2(8) . . . . ?
C37 C45 C46 C47 72.2(5) . . . . ?
C52 C51 C48 C49 -120.7(5) . . . . ?
C52 C51 C48 C45 115.4(5) . . . . ?
C52 C51 C50 O11 -0.9(7) . . . . ?
C52 C51 C50 O12 178.9(5) . . . . ?
C70 C65 C49 O10 -142.4(5) . . . . ?
C70 C65 C49 C48 36.2(6) . . . . ?
C70 C65 C66 C67 -0.5(8) . . . . ?
C70 C69 C68 C67 -1.8(9) . . . . ?
C13 C10 C11 C12 -156.2(4) . . . . ?
C30 C35 C34 C33 1.6(7) . . . . ?
C30 C31 C32 C33 1.3(8) . . . . ?
C8 C7 C6 C5 -3.4(7) . . . . ?
C38 C39 C44 O7 -4.2(6) . . . . ?
C38 C39 C44 C43 175.6(4) . . . . ?
C38 C39 C40 C41 -177.3(4) . . . . ?
C38 C37 C36 O7 -1.2(7) . . . . ?
C38 C37 C45 C48 -51.9(5) . . . . ?
C38 C37 C45 C46 73.2(5) . . . . ?
C65 C70 C69 C68 2.0(8) . . . . ?
C65 C66 C67 C68 0.7(8) . . . . ?
C2 C10 C11 C12 77.8(5) . . . . ?
C10 C13 C14 O4 -2.0(6) . . . . ?
C10 C13 C14 C30 177.2(4) . . . . ?
C10 C13 C22 C23 -63.3(5) . . . . ?
C10 C13 C22 C21 123.6(5) . . . . ?
C10 C2 C1 O1 173.6(4) . . . . ?
C60 C59 C64 C63 -0.4(8) . . . . ?
C60 C59 C47 O9 -8.6(7) . . . . ?
C60 C59 C47 C46 171.9(5) . . . . ?
C60 C61 C62 C63 -1.7(11) . . . . ?
C51 C52 C53 C54 179.9(5) . . . . ?
C51 C52 C53 C58 -0.5(7) . . . . ?
C51 C48 C49 O10 -131.2(5) . . . . ?
C51 C48 C49 C65 50.3(5) . . . . ?
C51 C48 C45 C37 -36.2(5) . . . . ?
C51 C48 C45 C46 -160.3(4) . . . . ?
C31 C30 C14 O4 37.6(7) . . . . ?
C31 C30 C14 C13 -141.6(4) . . . . ?
C5 C4 C3 O2 -0.3(7) . . . . ?
C5 C4 C3 C2 179.1(4) . . . . ?
C5 C4 C9 O1 178.7(4) . . . . ?
C5 C4 C9 C8 -3.8(7) . . . . ?
C14 C13 C10 C2 -163.0(4) . . . . ?
C14 C13 C10 C11 73.6(5) . . . . ?
C14 C13 C22 C23 60.9(5) . . . . ?
C14 C13 C22 C21 -112.2(5) . . . . ?
C14 C30 C31 C32 178.8(5) . . . . ?
C55 C54 C53 C52 179.3(5) . . . . ?
C55 C54 C53 C58 -0.2(8) . . . . ?
C36 O7 C44 C39 1.0(6) . . . . ?
C36 O7 C44 C43 -178.9(4) . . . . ?
C36 C37 C38 O8 177.5(4) . . . . ?
C36 C37 C38 C39 -2.0(6) . . . . ?
C36 C37 C45 C48 132.2(4) . . . . ?
C36 C37 C45 C46 -102.7(5) . . . . ?
C48 C51 C50 O11 -179.5(4) . . . . ?
C48 C51 C50 O12 0.4(7) . . . . ?
C48 C45 C46 C47 -161.5(4) . . . . ?
C34 C35 C30 C31 0.4(7) . . . . ?
C34 C35 C30 C14 179.8(4) . . . . ?
C34 C33 C32 C31 0.7(8) . . . . ?
C24 C12 C11 C10 -176.8(4) . . . . ?
C24 C25 C26 C27 2.6(10) . . . . ?
C58 O11 C50 O12 -179.0(5) . . . . ?
C58 O11 C50 C51 0.9(7) . . . . ?
C58 C57 C56 C55 0.6(9) . . . . ?
C40 C39 C44 O7 176.5(4) . . . . ?
C40 C39 C44 C43 -3.7(7) . . . . ?
C40 C39 C38 O8 4.3(7) . . . . ?
C40 C39 C38 C37 -176.1(4) . . . . ?
C40 C41 C42 Br2 172.7(4) . . . . ?
C40 C41 C42 C43 -4.9(8) . . . . ?
C53 C54 C55 C56 -0.7(9) . . . . ?
C53 C52 C51 C48 179.2(4) . . . . ?
C53 C52 C51 C50 0.8(7) . . . . ?
C53 C58 C57 C56 -1.6(8) . . . . ?
C12 C24 C25 C26 -178.9(5) . . . . ?
C12 C24 C29 C28 177.0(5) . . . . ?
C23 O5 C15 C20 -6.0(8) . . . . ?
C23 O5 C15 C16 171.7(5) . . . . ?
C27 C28 C29 C24 0.9(9) . . . . ?
C59 C60 C61 C62 0.9(10) . . . . ?
C59 C64 C63 C62 -0.3(10) . . . . ?
C21 C20 C15 O5 1.4(8) . . . . ?
C21 C20 C15 C16 -176.2(5) . . . . ?
C21 C20 C19 C18 176.9(7) . . . . ?
C49 C65 C66 C67 -179.3(5) . . . . ?
C49 C48 C45 C37 -160.3(4) . . . . ?
C49 C48 C45 C46 75.7(5) . . . . ?
C22 C13 C10 C2 -39.4(5) . . . . ?
C22 C13 C10 C11 -162.9(4) . . . . ?
C22 C13 C14 O4 -129.0(5) . . . . ?
C22 C13 C14 C30 50.3(5) . . . . ?
C22 C21 C20 C15 2.7(8) . . . . ?
C22 C21 C20 C19 -174.7(6) . . . . ?
C25 C24 C12 O3 9.1(7) . . . . ?
C25 C24 C12 C11 -168.6(5) . . . . ?
C25 C24 C29 C28 -1.2(8) . . . . ?
C57 C58 C53 C54 1.4(8) . . . . ?
C57 C58 C53 C52 -178.2(5) . . . . ?
C69 C70 C65 C49 177.9(4) . . . . ?
C69 C70 C65 C66 -0.9(7) . . . . ?
C1 O1 C9 C4 3.2(6) . . . . ?
C1 O1 C9 C8 -174.5(4) . . . . ?
C1 C2 C10 C13 132.2(4) . . . . ?
C1 C2 C10 C11 -104.3(5) . . . . ?
C45 C37 C38 O8 1.6(7) . . . . ?
C45 C37 C38 C39 -178.0(4) . . . . ?
C45 C37 C36 O7 174.9(4) . . . . ?
C45 C48 C49 O10 -5.2(6) . . . . ?
C45 C48 C49 C65 176.2(4) . . . . ?
C45 C46 C47 O9 12.8(7) . . . . ?
C45 C46 C47 C59 -167.6(4) . . . . ?
C50 O11 C58 C53 -0.7(7) . . . . ?
C50 O11 C58 C57 178.0(5) . . . . ?
C50 C51 C48 C49 57.8(5) . . . . ?
C50 C51 C48 C45 -66.1(5) . . . . ?
C20 C21 C22 C13 170.6(5) . . . . ?
C20 C21 C22 C23 -2.4(7) . . . . ?
C20 C19 C18 C17 -1.0(12) . . . . ?
C28 C27 C26 C25 -2.9(10) . . . . ?
C29 C24 C12 O3 -169.1(5) . . . . ?
C29 C24 C12 C11 13.2(7) . . . . ?
C29 C24 C25 C26 -0.6(9) . . . . ?
C26 C27 C28 C29 1.1(9) . . . . ?
C64 C59 C47 O9 172.6(5) . . . . ?
C64 C59 C47 C46 -7.0(7) . . . . ?
C64 C63 C62 C61 1.4(10) . . . . ?
C16 C17 C18 C19 1.7(12) . . . . ?
C47 C59 C64 C63 178.5(5) . . . . ?
C66 C65 C49 O10 36.4(7) . . . . ?
C66 C65 C49 C48 -145.0(5) . . . . ?
C66 C67 C68 C69 0.4(9) . . . . ?
C15 O5 C23 O6 -174.6(5) . . . . ?
C15 O5 C23 C22 6.2(7) . . . . ?
C15 C20 C19 C18 -0.5(10) . . . . ?
C15 C16 C17 C18 -0.9(10) . . . . ?
C19 C20 C15 O5 179.0(6) . . . . ?
C19 C20 C15 C16 1.4(9) . . . . ?
C61 C60 C59 C64 0.1(9) . . . . ?
C61 C60 C59 C47 -178.8(5) . . . . ?
C17 C16 C15 O5 -178.3(6) . . . . ?
C17 C16 C15 C20 -0.7(9) . . . . ?
